data_7027762
loop_
_publ_author_name
'Chakraborty, Indranil'
'Bhattacharyya, Sibaprasad'
'Banerjee, Sangeeta'
'Kumar Dirghangi, Bimal'
'Chakravorty, Animesh'

_publ_section_title
;
 Synthesis, structure and properties of [ReVL(O)Cl3], [ReVL(NR)Cl3],
 [ReIIIL(OPPh3)Cl3], and [ReIIIL(PPh3)Cl3]
 [L&#x2005;=&#x2005;2-(arylazo)-1-methylimidazole,
 R&#x2005;=&#x2005;aryl]&#x200A;&#x2020;
;
_journal_issue 21
_journal_name_full 'Journal of the Chemical Society, Dalton Transactions'
_journal_page_first 3747
_journal_paper_doi 10.1039/a906460e
_journal_year 1999
_chemical_formula_sum 'C21 H22 Cl3 N5 Re'
_chemical_formula_weight 636.99
_chemical_name_systematic
; 
 ? 
;
_space_group_IT_number 60
_symmetry_cell_setting orthorhombic
_symmetry_space_group_name_Hall '-P 2n 2ab'
_symmetry_space_group_name_H-M 'P b c n'
_atom_sites_solution_hydrogens geom
_atom_sites_solution_primary heavy
_atom_sites_solution_secondary difmap
_audit_creation_method SHELXL
_cell_angle_alpha 90.00
_cell_angle_beta 90.00
_cell_angle_gamma 90.00
_cell_formula_units_Z 8
_cell_length_a 28.204(6)
_cell_length_b 11.364(2)
_cell_length_c 14.954(3)
_cell_measurement_reflns_used 30
_cell_measurement_temperature 293(2)
_cell_measurement_theta_max 14
_cell_measurement_theta_min 7
_cell_volume 4792.9(16)
_computing_cell_refinement 'Siemens P3'
_computing_data_collection 'Siemens P3'
_computing_data_reduction 'Siemens P3'
_computing_molecular_graphics 'Siemens SHELXTL V-5.03 (Sheldrick, 1994)'
_computing_publication_material 'Siemens SHELXTL V-5.03 (Sheldrick, 1994)'
_computing_structure_refinement 'Siemens SHELXTL V-5.03 (Sheldrick, 1994)'
_computing_structure_solution 'Siemens SHELXTL V-5.03 (Sheldrick, 1994)'
_diffrn_ambient_temperature 293(2)
_diffrn_measurement_device_type 'Siemens R3m/V'
_diffrn_measurement_method '\w scans'
_diffrn_radiation_monochromator graphite
_diffrn_radiation_source 'fine-focus sealed tube'
_diffrn_radiation_type MoK\a
_diffrn_radiation_wavelength 0.71073
_diffrn_reflns_av_R_equivalents 0.0528
_diffrn_reflns_av_sigmaI/netI 0.0512
_diffrn_reflns_limit_h_max 31
_diffrn_reflns_limit_h_min 0
_diffrn_reflns_limit_k_max 12
_diffrn_reflns_limit_k_min 0
_diffrn_reflns_limit_l_max 16
_diffrn_reflns_limit_l_min -6
_diffrn_reflns_number 3613
_diffrn_reflns_theta_max 23.55
_diffrn_reflns_theta_min 1.93
_diffrn_standards_decay_% nil
_diffrn_standards_interval_count 198
_diffrn_standards_number 2
_exptl_absorpt_coefficient_mu 5.423
_exptl_absorpt_correction_T_max 0.101
_exptl_absorpt_correction_T_min 0.057
_exptl_absorpt_correction_type semi-empirical
_exptl_crystal_colour dark
_exptl_crystal_density_diffrn 1.766
_exptl_crystal_description parallelopiped
_exptl_crystal_F_000 2472
_exptl_crystal_size_max 0.42
_exptl_crystal_size_mid 0.28
_exptl_crystal_size_min 0.26
_refine_diff_density_max 0.769
_refine_diff_density_min -0.687
_refine_diff_density_rms 0.129
_refine_ls_extinction_method none
_refine_ls_goodness_of_fit_all 1.038
_refine_ls_goodness_of_fit_obs 1.101
_refine_ls_matrix_type full
_refine_ls_number_parameters 271
_refine_ls_number_reflns 3534
_refine_ls_number_restraints 0
_refine_ls_restrained_S_all 1.087
_refine_ls_restrained_S_obs 1.101
_refine_ls_R_factor_all 0.0852
_refine_ls_R_factor_obs 0.0434
_refine_ls_shift/esd_mean 0.000
_refine_ls_shift/su_max 0.000
_refine_ls_structure_factor_coef Fsqd
_refine_ls_weighting_details 'w=1/[\s^2^(Fo^2^)+(0.0522P)^2^+11.6616P] where P=(Fo^2^+2Fc^2^)/3'
_refine_ls_weighting_scheme calc
_refine_ls_wR_factor_all 0.1192
_refine_ls_wR_factor_obs 0.0948
_reflns_number_observed 2274
_reflns_number_total 3539
_reflns_observed_criterion >2sigma(I)
_cod_data_source_file 906460esup1.cif
_cod_data_source_block '[ReL2(NC6H4Me)Cl3],3a'
_cod_depositor_comments
;
The following automatic conversions were performed:

'_symmetry_cell_setting' value 'Orthorhombic' changed to
'orthorhombic' according to
/home/saulius/struct/CIF-dictionaries/cif_core.dic dictionary named
'cif_core.dic' version 2.4.2 from 2011-04-26.

Automatic conversion script
Id: cif_fix_values 1891 2012-01-12 08:04:46Z andrius 

The following automatic conversions were performed:

'_refine_ls_weighting_scheme' value 'calc
w=1/[\s^2^(Fo^2^)+(0.0522P)^2^+11.6616P] where P=(Fo^2^+2Fc^2^)/3'
was changed to 'calc'. New tag '_refine_ls_weighting_details' was
created. The value of the new tag was set to
'w=1/[\s^2^(Fo^2^)+(0.0522P)^2^+11.6616P] where P=(Fo^2^+2Fc^2^)/3'.

Automatic conversion script
Id: cif_fix_values 3143 2015-03-26 13:38:13Z robertas 

The following automatic conversions were performed:

'_atom_sites_solution_primary' value 'Heavy atom method' was changed
to 'heavy'.

Automatic conversion script
Id: cif_fix_values 6452 2018-10-05 10:23:21Z andrius 
;
_cod_original_cell_volume 4792.8(17)
_cod_original_sg_symbol_H-M Pbcn
_cod_database_code 7027762

loop_
_symmetry_equiv_pos_as_xyz
'x, y, z'
'-x+1/2, -y+1/2, z+1/2'
'-x, y, -z+1/2'
'x+1/2, -y+1/2, -z'
'-x, -y, -z'
'x-1/2, y-1/2, -z-1/2'
'x, -y, z-1/2'
'-x-1/2, y-1/2, z'

loop_
_atom_site_aniso_label
_atom_site_aniso_U_11
_atom_site_aniso_U_22
_atom_site_aniso_U_33
_atom_site_aniso_U_23
_atom_site_aniso_U_13
_atom_site_aniso_U_12
Re 0.0279(2) 0.0606(3) 0.0462(3) 0.0072(2) 0.0012(2) 0.0002(2)
Cl1 0.053(2) 0.117(3) 0.073(2) 0.038(2) 0.019(2) 0.008(2)
Cl2 0.058(2) 0.079(2) 0.075(2) -0.021(2) -0.008(2) 0.003(2)
Cl3 0.050(2) 0.056(2) 0.102(2) -0.001(2) 0.002(2) 0.000(2)
N1 0.030(5) 0.051(6) 0.041(5) 0.002(4) 0.000(4) -0.005(4)
N4 0.041(5) 0.045(5) 0.041(5) 0.001(4) 0.002(4) -0.010(4)
N3 0.026(4) 0.053(5) 0.041(5) 0.000(4) -0.008(4) 0.004(4)
N2 0.037(5) 0.050(6) 0.065(6) 0.000(5) -0.010(5) 0.005(5)
N5 0.037(5) 0.085(7) 0.039(5) 0.009(5) 0.001(4) 0.008(5)
C1 0.027(6) 0.066(8) 0.067(8) 0.008(7) 0.004(6) -0.012(6)
C2 0.026(6) 0.060(8) 0.075(8) -0.006(7) -0.008(6) -0.003(5)
C3 0.029(6) 0.037(6) 0.056(7) -0.011(5) -0.006(5) -0.003(5)
C4 0.047(7) 0.075(8) 0.073(8) 0.009(7) -0.015(6) -0.004(7)
C5 0.034(6) 0.062(8) 0.038(6) 0.016(6) -0.002(5) -0.001(6)
C6 0.049(7) 0.058(8) 0.056(7) -0.008(6) 0.004(6) -0.010(6)
C7 0.048(7) 0.068(9) 0.056(7) -0.007(6) 0.028(6) 0.013(7)
C8 0.028(6) 0.073(8) 0.062(8) 0.011(7) 0.008(6) -0.002(6)
C9 0.044(8) 0.069(9) 0.061(8) 0.001(7) 0.002(5) -0.014(6)
C10 0.030(6) 0.060(8) 0.062(7) -0.004(6) 0.005(5) -0.006(6)
C11 0.031(6) 0.138(13) 0.083(10) -0.006(9) 0.017(6) -0.004(8)
C12 0.038(6) 0.051(7) 0.039(6) 0.002(6) 0.003(5) 0.005(6)
C13 0.043(7) 0.056(8) 0.076(8) -0.017(7) -0.004(6) 0.005(6)
C14 0.035(6) 0.059(8) 0.087(9) -0.006(7) -0.009(6) 0.012(6)
C15 0.035(6) 0.060(8) 0.064(8) 0.010(6) -0.008(6) -0.006(6)
C16 0.056(8) 0.068(9) 0.076(9) -0.012(7) -0.005(7) 0.000(7)
C17 0.042(7) 0.048(7) 0.071(8) -0.016(6) -0.003(6) 0.006(6)
C18 0.042(8) 0.100(10) 0.120(12) 0.010(10) -0.013(8) -0.017(8)
C19 0.110(18) 0.107(16) 0.166(21) -0.006(15) -0.003(16) -0.007(13)
C20 0.117(17) 0.074(13) 0.275(33) -0.014(16) -0.097(22) -0.017(13)
C21 0.083(14) 0.080(14) 0.243(31) -0.031(17) -0.058(18) -0.004(12)

loop_
_atom_site_label
_atom_site_type_symbol
_atom_site_fract_x
_atom_site_fract_y
_atom_site_fract_z
_atom_site_U_iso_or_equiv
_atom_site_thermal_displace_type
_atom_site_occupancy
_atom_site_calc_flag
_atom_site_refinement_flags
Re Re 0.124554(15) 0.08927(4) 0.15096(3) 0.0449(2) Uani 1 d .
Cl1 Cl 0.08747(11) 0.0094(4) 0.2774(2) 0.0809(11) Uani 1 d .
Cl2 Cl 0.10742(11) 0.2773(3) 0.2117(2) 0.0708(9) Uani 1 d .
Cl3 Cl 0.12322(11) -0.1045(3) 0.0916(2) 0.0690(8) Uani 1 d .
N1 N 0.0570(3) 0.1135(7) 0.0885(5) 0.041(2) Uani 1 d .
N4 N 0.1381(3) 0.1493(7) 0.0261(5) 0.042(2) Uani 1 d .
N3 N 0.1048(3) 0.1702(7) -0.0337(5) 0.040(2) Uani 1 d .
N2 N 0.0192(3) 0.1709(8) -0.0331(6) 0.050(2) Uani 1 d .
N5 N 0.1834(3) 0.0909(9) 0.1820(6) 0.053(2) Uani 1 d .
C1 C 0.0096(4) 0.1066(10) 0.1054(8) 0.053(3) Uani 1 d .
H1A H -0.0043(4) 0.0808(10) 0.1583(8) 0.064 Uiso 1 calc R
C2 C -0.0133(4) 0.1439(10) 0.0318(8) 0.053(3) Uani 1 d .
H2A H -0.0461(4) 0.1503(10) 0.0259(8) 0.064 Uiso 1 calc R
C3 C 0.0617(3) 0.1519(9) 0.0042(7) 0.041(3) Uani 1 d .
C4 C 0.0092(4) 0.2149(11) -0.1217(7) 0.065(3) Uani 1 d .
H4A H -0.0245(4) 0.2195(11) -0.1302(7) 0.097 Uiso 1 calc R
H4B H 0.0226(4) 0.1626(11) -0.1654(7) 0.097 Uiso 1 calc R
H4C H 0.0229(4) 0.2917(11) -0.1285(7) 0.097 Uiso 1 calc R
C5 C 0.1854(4) 0.1560(11) -0.0079(7) 0.045(3) Uani 1 d .
C6 C 0.2034(4) 0.0652(10) -0.0589(7) 0.055(3) Uani 1 d .
H6A H 0.1834(4) 0.0053(10) -0.0785(7) 0.065 Uiso 1 calc R
C7 C 0.2507(4) 0.0627(11) -0.0810(7) 0.057(3) Uani 1 d .
H7A H 0.2625(4) 0.0005(11) -0.1147(7) 0.069 Uiso 1 calc R
C8 C 0.2808(4) 0.1512(11) -0.0539(8) 0.054(3) Uani 1 d .
C9 C 0.2626(4) 0.2431(11) -0.0049(7) 0.058(3) Uani 1 d .
H9A H 0.2824(4) 0.3044(11) 0.0124(7) 0.070 Uiso 1 calc R
C10 C 0.2146(3) 0.2457(10) 0.0194(7) 0.051(3) Uani 1 d .
H10A H 0.2028(3) 0.3074(10) 0.0536(7) 0.061 Uiso 1 calc R
C11 C 0.3331(4) 0.1436(14) -0.0745(9) 0.084(5) Uani 1 d .
H11A H 0.3393(4) 0.0741(14) -0.1091(9) 0.126 Uiso 1 calc R
H11B H 0.3507(4) 0.1402(14) -0.0196(9) 0.126 Uiso 1 calc R
H11C H 0.3426(4) 0.2118(14) -0.1079(9) 0.126 Uiso 1 calc R
C12 C 0.2313(4) 0.1022(10) 0.1975(7) 0.043(3) Uani 1 d .
C13 C 0.2616(4) 0.0142(11) 0.1702(8) 0.058(3) Uani 1 d .
H13A H 0.2501(4) -0.0520(11) 0.1407(8) 0.070 Uiso 1 calc R
C14 C 0.3098(4) 0.0268(11) 0.1879(8) 0.060(3) Uani 1 d .
H14A H 0.3307(4) -0.0318(11) 0.1699(8) 0.073 Uiso 1 calc R
C15 C 0.3269(4) 0.1227(10) 0.2309(8) 0.053(3) Uani 1 d .
C16 C 0.2968(4) 0.2089(11) 0.2576(8) 0.066(3) Uani 1 d .
H16A H 0.3085(4) 0.2749(11) 0.2870(8) 0.080 Uiso 1 calc R
C17 C 0.2485(4) 0.1992(10) 0.2412(8) 0.054(3) Uani 1 d .
H17A H 0.2279(4) 0.2582(10) 0.2599(8) 0.065 Uiso 1 calc R
C18 C 0.3813(4) 0.1339(13) 0.2489(11) 0.088(4) Uani 1 d .
H18A H 0.3876(4) 0.2064(13) 0.2798(11) 0.131 Uiso 1 calc R
H18B H 0.3981(4) 0.1333(13) 0.1931(11) 0.131 Uiso 1 calc R
H18C H 0.3917(4) 0.0690(13) 0.2850(11) 0.131 Uiso 1 calc R
C19 C -0.0365(8) 0.4567(18) 0.0589(18) 0.128(7) Uani 1 d .
H19A H -0.0553(8) 0.4218(18) 0.1053(18) 0.153 Uiso 1 d R
C20 C 0.0120(10) 0.4398(15) 0.0758(20) 0.155(11) Uani 1 d .
H20A H 0.0210(10) 0.3983(15) 0.1266(20) 0.187 Uiso 1 calc R
C21 C 0.0477(7) 0.4833(19) 0.0183(21) 0.136(9) Uani 1 d .
H21A H 0.0785(7) 0.4626(19) 0.0409(21) 0.163 Uiso 1 d R

loop_
_atom_type_symbol
_atom_type_description
_atom_type_scat_dispersion_real
_atom_type_scat_dispersion_imag
_atom_type_scat_source
C C 0.0033 0.0016 'International Tables Vol C Tables 4.2.6.8 and 6.1.1.4'
H H 0.0000 0.0000 'International Tables Vol C Tables 4.2.6.8 and 6.1.1.4'
N N 0.0061 0.0033 'International Tables Vol C Tables 4.2.6.8 and 6.1.1.4'
Cl Cl 0.1484 0.1585 'International Tables Vol C Tables 4.2.6.8 and 6.1.1.4'
Re Re -1.0185 7.2310 'International Tables Vol C Tables 4.2.6.8 and 6.1.1.4'

loop_
_geom_angle_atom_site_label_1
_geom_angle_atom_site_label_2
_geom_angle_atom_site_label_3
_geom_angle
_geom_angle_site_symmetry_1
_geom_angle_publ_flag
N5 Re N4 93.7(4) . y
N5 Re N1 166.9(4) . y
N4 Re N1 73.9(3) . y
N5 Re Cl1 102.5(3) . y
N4 Re Cl1 163.5(2) . y
N1 Re Cl1 90.3(2) . y
N5 Re Cl2 94.8(3) . y
N4 Re Cl2 95.0(3) . y
N1 Re Cl2 82.5(2) . y
Cl1 Re Cl2 87.09(14) . y
N5 Re Cl3 97.2(3) . y
N4 Re Cl3 88.3(3) . y
N1 Re Cl3 86.7(2) . y
Cl1 Re Cl3 86.29(14) . y
Cl2 Re Cl3 167.28(11) . y
C3 N1 C1 106.9(9) . ?
C3 N1 Re 111.4(6) . y
C1 N1 Re 141.7(8) . ?
N3 N4 C5 114.5(8) . y
N3 N4 Re 123.5(6) . y
C5 N4 Re 121.5(6) . ?
N4 N3 C3 109.1(8) . y
C3 N2 C2 105.5(9) . ?
C3 N2 C4 127.7(10) . ?
C2 N2 C4 126.7(9) . ?
C12 N5 Re 172.4(8) . y
C2 C1 N1 107.6(10) . ?
C1 C2 N2 109.2(9) . ?
N2 C3 N1 110.9(9) . ?
N2 C3 N3 127.1(10) . ?
N1 C3 N3 122.0(9) . y
C10 C5 C6 119.9(10) . ?
C10 C5 N4 119.7(10) . ?
C6 C5 N4 120.0(10) . ?
C7 C6 C5 120.3(11) . ?
C6 C7 C8 120.8(11) . ?
C9 C8 C7 118.7(10) . ?
C9 C8 C11 121.1(12) . ?
C7 C8 C11 120.1(12) . ?
C8 C9 C10 121.0(11) . ?
C5 C10 C9 119.2(11) . ?
C17 C12 N5 120.2(10) . ?
C17 C12 C13 120.4(10) . ?
N5 C12 C13 119.4(10) . ?
C12 C13 C14 118.3(11) . ?
C15 C14 C13 121.4(11) . ?
C14 C15 C16 119.8(11) . ?
C14 C15 C18 119.8(11) . ?
C16 C15 C18 120.4(12) . ?
C15 C16 C17 120.3(12) . ?
C12 C17 C16 119.7(11) . ?
C21 C19 C20 116.3(22) 5_565 ?
C19 C20 C21 122.5(23) . ?
C19 C21 C20 121.3(20) 5_565 ?

loop_
_geom_bond_atom_site_label_1
_geom_bond_atom_site_label_2
_geom_bond_distance
_geom_bond_site_symmetry_2
_geom_bond_publ_flag
Re N5 1.723(9) . y
Re N4 2.024(8) . y
Re N1 2.140(8) . y
Re Cl1 2.344(3) . y
Re Cl2 2.371(3) . y
Re Cl3 2.374(3) . y
N1 C3 1.341(12) . y
N1 C1 1.362(12) . ?
N4 N3 1.319(10) . y
N4 C5 1.429(12) . ?
N3 C3 1.357(12) . y
N2 C3 1.339(12) . ?
N2 C2 1.370(13) . ?
N2 C4 1.443(13) . ?
N5 C12 1.377(13) . y
C1 C2 1.346(15) . ?
C5 C10 1.373(14) . ?
C5 C6 1.381(15) . ?
C6 C7 1.375(15) . ?
C7 C8 1.38(2) . ?
C8 C9 1.38(2) . ?
C8 C11 1.509(14) . ?
C9 C10 1.400(14) . ?
C12 C17 1.369(14) . ?
C12 C13 1.378(14) . ?
C13 C14 1.392(15) . ?
C14 C15 1.35(2) . ?
C15 C16 1.36(2) . ?
C15 C18 1.564(14) . ?
C16 C17 1.388(15) . ?
C19 C21 1.38(3) 5_565 ?
C19 C20 1.40(2) . ?
C20 C21 1.41(3) . ?
C21 C19 1.38(3) 5_565 ?
